data_7234407
loop_
_publ_author_name
'Oratai Pitayatanakul'
'Kodai Iijima'
'Minoru Ashizawa'
'Tadashi Kawamoto'
'Hidetoshi Matsumoto'
'Takehiko Mori'

_publ_section_title
;
 An iodine effect in ambipolar organic field-effect transistors based on
 indigo derivatives
;
_journal_name_full 'Journal of Materials Chemistry C'
_journal_page_first 8612
_journal_page_last 8617
_journal_paper_doi 10.1039/C5TC01023C
_journal_volume 3
_journal_year 2015
_chemical_formula_moiety 'C16 H8 I2 N2 O2'
_chemical_formula_sum 'C16 H8 I2 N2 O2'
_chemical_formula_weight 514.06
_chemical_melting_point_gt 573.15
_chemical_name_systematic 5,5'-diiodoindigo
_space_group_IT_number 14
_space_group_name_Hall '-P 2ybc'
_space_group_name_H-M_alt 'P 1 21/c 1'
_symmetry_cell_setting monoclinic
_symmetry_Int_Tables_number 14
_symmetry_space_group_name_Hall '-P 2ybc'
_symmetry_space_group_name_H-M 'P 1 21/c 1'
_atom_sites_solution_hydrogens geom
_atom_sites_solution_primary direct
_atom_sites_solution_secondary difmap
_cell_angle_alpha 90.0000
_cell_angle_beta 95.3328(7)
_cell_angle_gamma 90.0000
_cell_formula_units_Z 2
_cell_length_a 14.0666(3)
_cell_length_b 4.38905(8)
_cell_length_c 11.9563(3)
_cell_measurement_reflns_used 7327
_cell_measurement_temperature 273
_cell_measurement_theta_max 68.23
_cell_measurement_theta_min 3.15
_cell_volume 734.98(3)
_computing_cell_refinement 'RAPID AUTO'
_computing_data_collection 'RAPID AUTO (Rigaku, ????)'
_computing_data_reduction 'RAPID AUTO'
_computing_molecular_graphics 'CrystalStructure 4.0'
_computing_publication_material 'CrystalStructure 4.0 (Rigaku, 2010)'
_computing_structure_refinement 'SHELXL97 (Sheldrick, 2008)'
_computing_structure_solution 'Il Milione (Burla, et al., 2007)'
_diffrn_ambient_temperature 273
_diffrn_detector_area_resol_mean 10.000
_diffrn_measured_fraction_theta_full 0.999
_diffrn_measured_fraction_theta_max 0.999
_diffrn_measurement_device_type 'Rigaku R-AXIS RAPID'
_diffrn_measurement_method \w
_diffrn_radiation_type 'Cu K\a'
_diffrn_radiation_wavelength 1.54187
_diffrn_reflns_av_R_equivalents 0.1359
_diffrn_reflns_limit_h_max 16
_diffrn_reflns_limit_h_min -16
_diffrn_reflns_limit_k_max 5
_diffrn_reflns_limit_k_min -5
_diffrn_reflns_limit_l_max 14
_diffrn_reflns_limit_l_min -14
_diffrn_reflns_number 7874
_diffrn_reflns_theta_full 68.23
_diffrn_reflns_theta_max 68.23
_diffrn_standards_interval_count .
_diffrn_standards_number 0
_exptl_absorpt_coefficient_mu 33.681
_exptl_absorpt_correction_T_max 0.668
_exptl_absorpt_correction_T_min 0.504
_exptl_absorpt_correction_type multi-scan
_exptl_absorpt_process_details 'ABSCOR (Rigaku, 1995)'
_exptl_crystal_colour 'dark blue'
_exptl_crystal_density_diffrn 2.323
_exptl_crystal_density_method 'not measured'
_exptl_crystal_description plate
_exptl_crystal_F_000 480.00
_exptl_crystal_recrystallization_method Sublimation
_exptl_crystal_size_max 0.097
_exptl_crystal_size_mid 0.078
_exptl_crystal_size_min 0.012
_refine_diff_density_max 1.910
_refine_diff_density_min -0.830
_refine_ls_extinction_method none
_refine_ls_goodness_of_fit_ref 1.070
_refine_ls_hydrogen_treatment constr
_refine_ls_number_parameters 100
_refine_ls_number_reflns 1349
_refine_ls_number_restraints 0
_refine_ls_R_factor_gt 0.0449
_refine_ls_shift/su_max 0.000
_refine_ls_structure_factor_coef Fsqd
_refine_ls_weighting_details 'w = 1/[\s^2^(Fo^2^)+(0.0762P)^2^+0.0000P] where P=(Fo^2^+2Fc^2^)/3'
_refine_ls_weighting_scheme calc
_refine_ls_wR_factor_ref 0.1338
_reflns_number_gt 1185
_reflns_number_total 1349
_reflns_threshold_expression F^2^>2.0\s(F^2^)
_cod_data_source_file J-Mater-Chem-C-2015-3-8612.cif
_cod_data_source_block 20140331
_cod_depositor_comments
;
The following automatic conversions were performed:

data name '_chemical_melting_point' was changed to
'_chemical_melting_point_gt' since the value was specified as 'more
than' ('>') a certain temperature. The value '> 300C' was changed to
'573.15' -- it was converted from degrees Celsius(C) to Kelvins(K).

Automatic conversion script
Id: cif_fix_values 6909 2019-04-08 15:41:33Z antanas 
;
_cod_original_cell_volume 734.97(3)
_cod_database_code 7234407

loop_
_symmetry_equiv_pos_site_id
_symmetry_equiv_pos_as_xyz
1 +X,+Y,+Z
2 -X,1/2+Y,1/2-Z
3 -X,-Y,-Z
4 +X,1/2-Y,1/2+Z

loop_
_atom_site_label
_atom_site_type_symbol
_atom_site_fract_x
_atom_site_fract_y
_atom_site_fract_z
_atom_site_U_iso_or_equiv
_atom_site_adp_type
_atom_site_occupancy
_atom_site_symmetry_multiplicity
_atom_site_calc_flag
_atom_site_refinement_flags
_atom_site_disorder_assembly
_atom_site_disorder_group
I1 I 0.43365(2) 0.75743(5) -0.14867(3) 0.0384(3) Uani 1.0 4 d . . .
O1 O 0.07442(16) -0.0254(6) -0.19384(18) 0.0367(7) Uani 1.0 4 d . . .
N1 N 0.0836(4) 0.2685(6) 0.0800(4) 0.0292(10) Uani 1.0 4 d . . .
C1 C 0.0396(3) 0.0847(9) -0.0042(3) 0.0295(8) Uani 1.0 4 d . . .
C2 C 0.0944(3) 0.1082(9) -0.1042(3) 0.0271(8) Uani 1.0 4 d . . .
C3 C 0.1636(3) 0.4047(9) 0.0409(3) 0.0273(8) Uani 1.0 4 d . . .
C4 C 0.1740(4) 0.3123(10) -0.0692(4) 0.0286(9) Uani 1.0 4 d . . .
C5 C 0.2290(3) 0.6022(9) 0.0974(3) 0.0343(9) Uani 1.0 4 d . . .
C6 C 0.2512(3) 0.4114(9) -0.1253(3) 0.0307(8) Uani 1.0 4 d . . .
C7 C 0.3058(4) 0.6984(10) 0.0413(5) 0.0363(11) Uani 1.0 4 d . . .
C8 C 0.3160(3) 0.6018(9) -0.0686(3) 0.0312(8) Uani 1.0 4 d . . .
H1 H 0.0645 0.2939 0.1457 0.0351 Uiso 1.0 4 calc R . .
H5 H 0.2216 0.6675 0.1701 0.0411 Uiso 1.0 4 calc R . .
H6 H 0.2582 0.3503 -0.1986 0.0368 Uiso 1.0 4 calc R . .
H7 H 0.3511 0.8285 0.0772 0.0436 Uiso 1.0 4 calc R . .

loop_
_atom_site_aniso_label
_atom_site_aniso_U_11
_atom_site_aniso_U_22
_atom_site_aniso_U_33
_atom_site_aniso_U_12
_atom_site_aniso_U_13
_atom_site_aniso_U_23
I1 0.0257(4) 0.0507(4) 0.0398(4) -0.00840(8) 0.0080(3) -0.00110(9)
O1 0.0377(14) 0.0475(17) 0.0250(13) -0.0080(12) 0.0023(11) -0.0033(11)
N1 0.026(3) 0.041(3) 0.021(3) -0.0059(11) 0.0032(17) -0.0045(10)
C1 0.0226(16) 0.040(2) 0.0257(18) 0.0001(16) 0.0019(14) -0.0002(15)
C2 0.0277(18) 0.032(2) 0.0208(17) 0.0011(16) 0.0000(14) 0.0032(16)
C3 0.0244(16) 0.036(2) 0.0212(17) 0.0022(15) 0.0013(13) 0.0011(15)
C4 0.024(2) 0.0361(19) 0.025(3) 0.0023(18) -0.0004(16) 0.0003(18)
C5 0.035(2) 0.043(3) 0.0255(18) -0.0025(17) 0.0063(15) -0.0001(17)
C6 0.0233(17) 0.042(3) 0.0273(18) 0.0007(15) 0.0054(14) 0.0019(16)
C7 0.025(3) 0.051(3) 0.033(3) -0.0022(17) -0.000(2) -0.0007(18)
C8 0.0242(16) 0.036(2) 0.0338(19) 0.0008(16) 0.0054(14) 0.0041(17)

loop_
_atom_type_symbol
_atom_type_description
_atom_type_scat_dispersion_real
_atom_type_scat_dispersion_imag
_atom_type_scat_source
C C 0.0181 0.0091
;
International Tables for Crystallography
(1992, Vol. C, Tables 4.2.6.8 and 6.1.1.4)
;
H H 0.0000 0.0000
;
International Tables for Crystallography
(1992, Vol. C, Table 6.1.1.4)
;
O O 0.0492 0.0322
;
International Tables for Crystallography
(1992, Vol. C, Tables 4.2.6.8 and 6.1.1.4)
;
N N 0.0311 0.0180
;
International Tables for Crystallography
(1992, Vol. C, Tables 4.2.6.8 and 6.1.1.4)
;
I I -0.3257 6.8362
;
International Tables for Crystallography
(1992, Vol. C, Tables 4.2.6.8 and 6.1.1.4)
;

loop_
_geom_angle_atom_site_label_1
_geom_angle_atom_site_label_2
_geom_angle_atom_site_label_3
_geom_angle
_geom_angle_publ_flag
_geom_angle_site_symmetry_1
_geom_angle_site_symmetry_2
_geom_angle_site_symmetry_3
C1 N1 C3 108.9(4) yes . . .
N1 C1 C1 125.5(4) yes . . 3_555
N1 C1 C2 108.3(4) yes . . .
C1 C1 C2 126.2(3) yes 3_555 . .
O1 C2 C1 125.1(3) yes . . .
O1 C2 C4 130.3(4) yes . . .
C1 C2 C4 104.6(3) yes . . .
N1 C3 C4 110.5(4) yes . . .
N1 C3 C5 128.5(4) yes . . .
C4 C3 C5 121.0(4) yes . . .
C2 C4 C3 107.6(4) yes . . .
C2 C4 C6 131.4(4) yes . . .
C3 C4 C6 121.1(4) yes . . .
C3 C5 C7 117.6(4) yes . . .
C4 C6 C8 117.6(4) yes . . .
C5 C7 C8 120.9(4) yes . . .
I1 C8 C6 119.3(3) yes . . .
I1 C8 C7 118.9(3) yes . . .
C6 C8 C7 121.8(4) yes . . .
C1 N1 H1 125.533 no . . .
C3 N1 H1 125.522 no . . .
C3 C5 H5 121.183 no . . .
C7 C5 H5 121.194 no . . .
C4 C6 H6 121.188 no . . .
C8 C6 H6 121.185 no . . .
C5 C7 H7 119.564 no . . .
C8 C7 H7 119.558 no . . .

loop_
_geom_bond_atom_site_label_1
_geom_bond_atom_site_label_2
_geom_bond_distance
_geom_bond_publ_flag
_geom_bond_site_symmetry_1
_geom_bond_site_symmetry_2
I1 C8 2.101(4) yes . .
O1 C2 1.231(4) yes . .
N1 C1 1.390(6) yes . .
N1 C3 1.393(6) yes . .
C1 C1 1.351(5) yes . 3_555
C1 C2 1.485(5) yes . .
C2 C4 1.465(6) yes . .
C3 C4 1.399(6) yes . .
C3 C5 1.393(5) yes . .
C4 C6 1.397(6) yes . .
C5 C7 1.389(7) yes . .
C6 C8 1.370(5) yes . .
C7 C8 1.401(7) yes . .
N1 H1 0.860 no . .
C5 H5 0.930 no . .
C6 H6 0.930 no . .
C7 H7 0.930 no . .

loop_
_geom_contact_atom_site_label_1
_geom_contact_atom_site_label_2
_geom_contact_distance
_geom_contact_publ_flag
_geom_contact_site_symmetry_1
_geom_contact_site_symmetry_2
O1 N1 3.511(6) no . .
O1 N1 2.914(6) no . 3_555
O1 C1 2.992(4) no . 3_555
O1 C3 3.516(4) no . .
O1 C6 3.186(4) no . .
N1 C2 3.036(6) no . 3_555
C1 C3 3.570(5) no . 3_555
C3 C8 2.754(5) no . .
C4 C7 2.757(7) no . .
C5 C6 2.836(5) no . .
O1 O1 3.237(4) no . 2_544
O1 O1 3.237(4) no . 2_554
O1 N1 2.943(6) no . 4_554
O1 C3 3.557(4) no . 4_554
O1 C4 3.500(5) no . 1_545
O1 C5 3.476(5) no . 4_554
O1 C6 3.547(5) no . 1_545
N1 O1 2.943(6) no . 4_555
N1 N1 3.534(6) no . 3_565
N1 C1 3.405(5) no . 3_565
N1 C5 3.564(5) no . 1_545
C1 N1 3.405(5) no . 3_565
C1 C3 3.473(5) no . 1_545
C1 C5 3.529(5) no . 1_545
C3 O1 3.557(4) no . 4_555
C3 C1 3.473(5) no . 1_565
C4 O1 3.500(5) no . 1_565
C4 C7 3.462(7) no . 1_545
C5 O1 3.476(5) no . 4_555
C5 N1 3.564(5) no . 1_565
C5 C1 3.529(5) no . 1_565
C6 O1 3.547(5) no . 1_565
C7 C4 3.462(7) no . 1_565
I1 H6 3.0604 no . .
I1 H7 3.0539 no . .
O1 H1 2.3976 no . 3_555
O1 H6 3.0713 no . .
N1 H5 2.7575 no . .
C1 H1 2.7034 no . 3_555
C2 H1 3.1628 no . .
C2 H1 2.8550 no . 3_555
C2 H6 2.8627 no . .
C3 H6 3.2766 no . .
C3 H7 3.2233 no . .
C4 H1 3.1176 no . .
C4 H5 3.2722 no . .
C5 H1 2.7873 no . .
C6 H7 3.2496 no . .
C7 H6 3.2640 no . .
C8 H5 3.2708 no . .
H1 H5 2.7448 no . .
H5 H7 2.3293 no . .
I1 H5 3.5361 no . 4_564
I1 H6 3.5980 no . 1_565
I1 H7 3.5668 no . 3_675
I1 H7 3.3945 no . 4_564
O1 H1 2.1639 no . 4_554
O1 H5 2.8189 no . 4_554
N1 H5 3.3905 no . 1_545
N1 H6 3.4787 no . 4_555
C1 H1 3.4617 no . 3_565
C2 H1 3.4527 no . 3_565
C2 H1 3.0114 no . 4_554
C2 H5 3.5838 no . 4_554
C3 H6 3.4575 no . 4_555
C5 H6 3.1429 no . 4_555
C5 H6 3.4212 no . 4_565
C6 H5 3.5248 no . 4_554
C6 H5 3.0634 no . 4_564
C8 H5 3.4324 no . 4_564
H1 O1 2.1639 no . 4_555
H1 C1 3.4617 no . 3_565
H1 C2 3.4527 no . 3_565
H1 C2 3.0114 no . 4_555
H1 H5 3.5223 no . 1_545
H1 H6 3.2169 no . 4_555
H5 I1 3.5361 no . 4_565
H5 O1 2.8189 no . 4_555
H5 N1 3.3905 no . 1_565
H5 C2 3.5838 no . 4_555
H5 C6 3.5248 no . 4_555
H5 C6 3.0634 no . 4_565
H5 C8 3.4324 no . 4_565
H5 H1 3.5223 no . 1_565
H5 H6 2.7832 no . 4_555
H5 H6 2.6571 no . 4_565
H6 I1 3.5980 no . 1_545
H6 N1 3.4787 no . 4_554
H6 C3 3.4575 no . 4_554
H6 C5 3.1429 no . 4_554
H6 C5 3.4212 no . 4_564
H6 H1 3.2169 no . 4_554
H6 H5 2.7832 no . 4_554
H6 H5 2.6571 no . 4_564
H6 H7 3.3952 no . 4_564
H7 I1 3.5668 no . 3_675
H7 I1 3.3945 no . 4_565
H7 H6 3.3952 no . 4_565

loop_
_geom_hbond_atom_site_label_D
_geom_hbond_atom_site_label_H
_geom_hbond_atom_site_label_A
_geom_hbond_site_symmetry_D
_geom_hbond_site_symmetry_H
_geom_hbond_site_symmetry_A
_geom_hbond_distance_DA
_geom_hbond_distance_DH
_geom_hbond_distance_HA
_geom_hbond_angle_DHA
_geom_hbond_publ_flag
N1 H1 O1 . . 3_555 2.914(6) 0.860 2.398 119.1 no
N1 H1 O1 . . 4_555 2.943(6) 0.860 2.164 150.5 no

loop_
_geom_torsion_atom_site_label_1
_geom_torsion_atom_site_label_2
_geom_torsion_atom_site_label_3
_geom_torsion_atom_site_label_4
_geom_torsion
_geom_torsion_publ_flag
_geom_torsion_site_symmetry_1
_geom_torsion_site_symmetry_2
_geom_torsion_site_symmetry_3
_geom_torsion_site_symmetry_4
C1 N1 C3 C4 -0.3(4) no . . . .
C1 N1 C3 C5 -179.1(3) no . . . .
C3 N1 C1 C1 179.4(3) no . . . 3_555
C3 N1 C1 C2 -0.8(4) no . . . .
N1 C1 C1 N1 180.0(4) no . . 3_555 3_555
N1 C1 C1 C2 -0.2(6) no . . 3_555 3_555
N1 C1 C2 O1 -179.7(3) no . . . .
N1 C1 C2 C4 1.5(4) no . . . .
C1 C1 C2 O1 0.1(6) no 3_555 . . .
C1 C1 C2 C4 -178.7(4) no 3_555 . . .
C2 C1 C1 N1 0.2(6) no . . 3_555 3_555
C2 C1 C1 C2 180.0(4) no . . 3_555 3_555
O1 C2 C4 C3 179.7(4) no . . . .
O1 C2 C4 C6 -1.3(7) no . . . .
C1 C2 C4 C3 -1.7(4) no . . . .
C1 C2 C4 C6 177.4(4) no . . . .
N1 C3 C4 C2 1.3(4) no . . . .
N1 C3 C4 C6 -177.9(3) no . . . .
N1 C3 C5 C7 177.3(3) no . . . .
C4 C3 C5 C7 -1.3(5) no . . . .
C5 C3 C4 C2 -179.8(3) no . . . .
C5 C3 C4 C6 1.0(6) no . . . .
C2 C4 C6 C8 -178.9(4) no . . . .
C3 C4 C6 C8 0.1(6) no . . . .
C3 C5 C7 C8 0.7(6) no . . . .
C4 C6 C8 I1 179.9(3) no . . . .
C4 C6 C8 C7 -0.7(5) no . . . .
C5 C7 C8 I1 179.8(3) no . . . .
C5 C7 C8 C6 0.3(6) no . . . .
